data_2009824
loop_
_publ_author_name
'Simonsen, O.'
'Fanghanel, E.'
'Brummerstedt Iversen, B.'
'Krebs Larsen, F.'

_publ_section_title
;
 A mesoionic pyridazinium sulfonate; an unexpected reaction product
;
_journal_issue 7
_journal_name_full 'Acta Crystallographica Section C'
_journal_page_first 1150
_journal_page_last 1152
_journal_paper_doi 10.1107/S0108270193013022
_journal_volume 50
_journal_year 1994
_chemical_formula_sum 'C12 H11 N3 O4 S'
_chemical_formula_weight 293.30
_space_group_IT_number 14
_space_group_name_Hall '-P 2yn'
_space_group_name_H-M_alt 'P 1 21/n 1'
_symmetry_cell_setting monoclinic
_symmetry_space_group_name_Hall '-P 2yn'
_symmetry_space_group_name_H-M 'P 1 21/n 1'
_atom_type_scat_source 'IntTabIV Table 2.2B'
_cell_angle_alpha 90.
_cell_angle_beta 101.98(2)
_cell_angle_gamma 90.
_cell_formula_units_Z 4
_cell_length_a 8.179(3)
_cell_length_b 18.217(2)
_cell_length_c 8.712(1)
_cell_measurement_reflns_used '25 [70]'
_cell_measurement_temperature 293
_cell_measurement_theta_max 13.70
_cell_measurement_theta_min 11.36
_cell_volume 1269.8(5)
_computing_data_reduction
;Xtal3.0 ADDREF and SORTRF (Hall & Stewart, 1990; Norrestam
 & Nielson, 1982)
;
_computing_publication_material 'Xtal3.0 NBONDLA and ATABLE'
_computing_structure_refinement 'Xtal3.0 CRYLSQ'
_computing_structure_solution 'XRAY76 (Stewart et al., 1976)'
_diffrn_measurement_device 'Enraf-Nonius CAD-4F'
_diffrn_measurement_method \w/2\q
_diffrn_radiation_type MoK\a
_diffrn_radiation_wavelength 0.71069
_diffrn_reflns_limit_h_max 11
_diffrn_reflns_limit_h_min 0
_diffrn_reflns_limit_k_max 25
_diffrn_reflns_limit_k_min 0
_diffrn_reflns_limit_l_max 11
_diffrn_reflns_limit_l_min -12
_diffrn_reflns_number 3700
_diffrn_reflns_theta_max 30.0
_diffrn_standards_decay_% 5.7
_diffrn_standards_interval_count '100 (orientation)'
_diffrn_standards_interval_time '180 (intensity)'
_diffrn_standards_number 3
_exptl_absorpt_coefficient_mu 0.26
_exptl_absorpt_correction_type none
_exptl_crystal_colour red-brown
_exptl_crystal_density_diffrn 1.534
_exptl_crystal_density_meas 1.530(10)
_exptl_crystal_density_method 'flotation in CCl~4~ and CHCl~3~'
_exptl_crystal_description prism
_exptl_crystal_size_max 0.52
_exptl_crystal_size_mid 0.39
_exptl_crystal_size_min 0.18
_refine_diff_density_max 0.7
_refine_diff_density_min -0.6
_refine_ls_goodness_of_fit_obs 5.8
_refine_ls_hydrogen_treatment refxyz
_refine_ls_number_parameters 214
_refine_ls_number_reflns 3471
_refine_ls_R_factor_obs 0.052
_refine_ls_shift/esd_max 0.074
_refine_ls_structure_factor_coef F
_refine_ls_weighting_details 'w = 1/\s^2^(F)'
_refine_ls_weighting_scheme calc
_refine_ls_wR_factor_obs 0.046
_reflns_number_observed 2968
_reflns_number_total 3700
_reflns_observed_criterion I>2.5\s(I)
_cod_data_source_file ab1104.cif
_cod_data_source_block ab1104_structure_1_of_1
_cod_depositor_comments
;
The following automatic conversions were performed:

'_refine_ls_weighting_scheme' value '1/\s^2^(F)' was changed to
'calc'. New tag '_refine_ls_weighting_details' was created. The value
of the new tag was set to 'w = 1/\s^2^(F)'.

Automatic conversion script
Id: cif_fix_values 3143 2015-03-26 13:38:13Z robertas 
;
_cod_original_cell_volume '1270 (1) [1218 (2)]'
_cod_original_sg_symbol_H-M 'P 21/n'
_cod_database_code 2009824

loop_
_space_group_symop_id
_space_group_symop_operation_xyz
1 x,y,z
2 -x+1/2,y+1/2,-z+1/2
3 -x,-y,-z
4 x+1/2,-y+1/2,z+1/2

loop_
_atom_site_aniso_label
_atom_site_aniso_U_11
_atom_site_aniso_U_22
_atom_site_aniso_U_33
_atom_site_aniso_U_12
_atom_site_aniso_U_13
_atom_site_aniso_U_23
N1 .0303(9) .0272(8) .0261(8) .0008(7) .0043(7) .0021(7)
N2 .0274(9) .0284(9) .0241(8) .0003(7) .0046(7) .0021(7)
N31 .0690(10) .0270(10) .0420(10) .0000(10) .0150(10) -.0015(8)
C3 .0300(10) .0320(10) .0280(10) -.0010(9) .0070(8) -.0014(8)
C4 .0410(10) .0370(10) .0250(10) -.0020(10) .0034(9) -.0042(9)
C5 .350(10) .0380(10) .0240(10) -.0040(10) .0009(9) .0022(8)
C6 .0270(10) .0300(10) .0260(10) -.0033(9) .0036(8) .0025(8)
C21 .0340(10) .0300(10) .0225(9) .0053(9) .0055(8) .0019(8)
C22 .0520(10) .0310(10) .0330(10) -.0040(10) .0090(10) .0007(9)
C23 .076(2) .0340(10) .0370(10) .0020(10) .0190(10) .0110(10)
C24 .063(2) .0480(10) .0280(10) .0180(10) .0060(10) .0090(10)
C25 .049(2) .059(2) .0300(10) -.0030(10) -.0060(10) .0020(10)
C26 .0420(10) .0460(10) .0330(10) -.0070(10) .0010(10) .0070(10)
C31 .0460(10) .0350(10) .0310(10) .0070(10) .0100(10) -.0001(9)
C51 .079(2) .044(2) .0270(10) -.0020(10) -.0110(10) .0040(10)

loop_
_atom_site_label
_atom_site_fract_x
_atom_site_fract_y
_atom_site_fract_z
_atom_site_U_iso_or_equiv
S1 .29278(7) -.09279(3) .52657(6) .0304(2)
O11 .4380(2) -.11034(8) .6457(2) .0528(6)
O12 .3106(3) -.11466(9) .3734(2) .0632(8)
O13 .1404(2) -.11260(10) .5682(3) .0810(10)
O31 .0998(3) .33347(9) .5649(2) .0570(7)
N1 .2241(2) .03265(9) .3811(2) .0281(5)
N2 .1956(2) .10528(9) .3646(2) .0268(5)
N31 .1701(3) .26500(10) .5916(2) .0454(7)
C3 .2161(3) .15210(10) .4866(2) .0298(6)
C4 .2880(3) .12450(10) .6341(2) .0350(7)
C5 .3244(3) .05160(10) .6583(2) .0332(7)
C6 .2819(2) .00690(10) .5227(2) .0281(6)
C21 .1375(3) .12710(10) .2021(2) .0288(6)
C22 .2162(3) .18360(10) .1416(3) .0385(8)
C23 .1591(4) .20200(10) -.0152(3) .0479(9)
C24 .0297(3) .16410(10) -.1060(3) .0466(9)
C25 -.0460(3) .10750(10) -.0439(3) .0482(9)
C26 .0080(3) .08830(10) .1123(3) .0412(8)
C31 .1550(3) .22760(10) .4665(2) .0372(7)
C51 .4029(4) .02510(10) .8181(3) .0530(10)
H4 .305(3) .1570(10) .716(2) 0.040
H22 .313(3) .2090(10) .206(2) 0.040
H23 .217(3) .2390(10) -.057(2) 0.040
H24 -.004(3) .1780(10) -.216(2) 0.040
H25 -.132(3) .0810(10) -.106(2) 0.040
H26 -.041(3) .0510(10) .158(2) 0.040
H31 .104(3) .2460(10) .371(2) 0.040
H311 .110(3) .3510(10) .669(2) 0.040
H511 .337(3) -.0120(10) .843(2) 0.040
H512 .513(3) .0060(10) .824(2) 0.040
H513 .421(3) .0650(10) .892(2) 0.040

loop_
_geom_angle_atom_site_label_1
_geom_angle_atom_site_label_2
_geom_angle_atom_site_label_3
_geom_angle
_geom_angle_publ_flag
O11 S1 O12 112.50(10) yes
O11 S1 O13 113.40(10) yes
O12 S1 O13 115.70(10) yes
O11 S1 C6 105.40(10) yes
O12 S1 C6 106.00(10) yes
O13 S1 C6 102.60(10) yes
N2 N1 C6 118.2(2) yes
N1 N2 C3 123.3(2) yes
N1 N2 C21 112.8(2) yes
C3 N2 C21 123.9(2) yes
O31 N31 C31 112.3(2) yes
N2 C3 C4 117.3(2) yes
N2 C3 C31 121.2(2) yes
C4 C3 C31 121.3(2) yes
C3 C4 C5 122.0(2) yes
C4 C5 C6 114.9(2) yes
C4 C5 C51 119.8(2) yes
C6 C5 C51 125.3(2) yes
S1 C6 N1 112.40(10) yes
S1 C6 C5 123.8(2) yes
N1 C6 C5 123.8(2) yes
N2 C21 C22 119.6(2) yes
N2 C21 C26 118.2(2) yes
C22 C21 C26 122.2(2) yes
C21 C22 C23 117.9(2) yes
C22 C23 C24 120.6(2) yes
C23 C24 C25 120.6(2) yes
C24 C25 C26 120.0(2) yes
C25 C26 C21 118.8(2) yes
N31 C31 C3 115.6(2) yes

loop_
_geom_bond_atom_site_label_1
_geom_bond_atom_site_label_2
_geom_bond_distance
_geom_bond_publ_flag
S1 O11 1.442(2) yes
S1 O12 1.429(2) yes
S1 O13 1.416(2) yes
S1 C6 1.817(2) yes
O31 N31 1.373(3) yes
N1 N2 1.346(2) yes
N1 C6 1.313(2) yes
N2 C3 1.346(3) yes
N2 C21 1.452(2) yes
N31 C31 1.270(3) yes
C3 C4 1.391(3) yes
C3 C31 1.461(3) yes
C4 C5 1.369(3) yes
C5 C6 1.418(3) yes
C5 C51 1.488(3) yes
C21 C22 1.376(3) yes
C21 C26 1.375(3) yes
C22 C23 1.390(3) yes
C23 C24 1.369(4) yes
C24 C25 1.371(4) yes
C25 C26 1.385(3) yes
